data_7062249
loop_
_publ_author_name
'Mironova, Olga A.'
'Ryadun, Aleksey A.'
'Sukhikh, Taisiya S.'
'Pushkarevsky, Nikolay A.'
'Konchenko, Sergey N.'

_publ_section_title
;
 Synthesis and photophysical properties of rare earth (La, Nd, Gd, Y, Ho)
 complexes with silanediamido ligands bearing a chelating
 phenylbenzothiazole chromophore
;
_journal_issue 7
_journal_name_full 'New Journal of Chemistry'
_journal_page_first 3406
_journal_page_last 3416
_journal_paper_doi 10.1039/D2NJ05540F
_journal_volume 47
_journal_year 2023
_chemical_formula_moiety 'C76 H84 K La N8 O5 S4 Si2'
_chemical_formula_sum 'C76 H84 K La N8 O5 S4 Si2'
_chemical_formula_weight 1551.94
_chemical_properties_physical Air-sensitive,Moisture-sensitive
_space_group_crystal_system monoclinic
_space_group_IT_number 14
_space_group_name_Hall '-P 2ybc'
_space_group_name_H-M_alt 'P 1 21/c 1'
_atom_sites_solution_hydrogens geom
_atom_sites_solution_primary dual
_audit_creation_date 2022-10-31
_audit_creation_method
;
Olex2 1.2
(compiled 2018.05.29 svn.r3508 for OlexSys, GUI svn.r5506)
;
_audit_update_record
;
2022-11-05 deposited with the CCDC.	2022-12-29 downloaded from the CCDC.
;
_cell_angle_alpha 90
_cell_angle_beta 96.461(2)
_cell_angle_gamma 90
_cell_formula_units_Z 4
_cell_length_a 16.0298(9)
_cell_length_b 17.5784(11)
_cell_length_c 26.4091(16)
_cell_measurement_reflns_used 9368
_cell_measurement_temperature 150(2)
_cell_measurement_theta_max 29.48
_cell_measurement_theta_min 2.22
_cell_volume 7394.2(8)
_computing_cell_refinement 'Bruker SAINT'
_computing_data_collection 'Bruker APEX3'
_computing_data_reduction 'Bruker SAINT'
_computing_molecular_graphics 'Olex2 (Dolomanov et al., 2009)'
_computing_publication_material 'Olex2 (Dolomanov et al., 2009)'
_computing_structure_refinement 'ShelXL (Sheldrick, 2015)'
_computing_structure_solution 'ShelXT (Sheldrick, 2015)'
_diffrn_ambient_temperature 150(2)
_diffrn_detector PIXEL
_diffrn_detector_area_resol_mean 7.41
_diffrn_detector_type 'Bruker PHOTON III area detector'
_diffrn_measured_fraction_theta_full 0.999
_diffrn_measured_fraction_theta_max 0.971
_diffrn_measurement_device 'three-circle diffractometer'
_diffrn_measurement_device_type 'Bruker D8 Venture diffractometer'
_diffrn_measurement_method '\w and \f scans'
_diffrn_radiation_monochromator 'Incoatec HELIOS multilayer mirrors'
_diffrn_radiation_type MoK\a
_diffrn_radiation_wavelength 0.71073
_diffrn_reflns_av_R_equivalents 0.0485
_diffrn_reflns_av_unetI/netI 0.0397
_diffrn_reflns_Laue_measured_fraction_full 0.999
_diffrn_reflns_Laue_measured_fraction_max 0.971
_diffrn_reflns_limit_h_max 21
_diffrn_reflns_limit_h_min -22
_diffrn_reflns_limit_k_max 24
_diffrn_reflns_limit_k_min -23
_diffrn_reflns_limit_l_max 36
_diffrn_reflns_limit_l_min -34
_diffrn_reflns_number 99343
_diffrn_reflns_point_group_measured_fraction_full 0.999
_diffrn_reflns_point_group_measured_fraction_max 0.971
_diffrn_reflns_theta_full 25.242
_diffrn_reflns_theta_max 29.606
_diffrn_reflns_theta_min 1.897
_diffrn_source 'Incoatec IuS3.0 microfocus X-ray tube'
_exptl_absorpt_coefficient_mu 0.835
_exptl_absorpt_correction_T_max 0.7459
_exptl_absorpt_correction_T_min 0.6977
_exptl_absorpt_correction_type multi-scan
_exptl_absorpt_process_details
'SADABS-2016/2 (Bruker,2016/2) was used for absorption correction. wR2(int) was 0.0937 before and 0.0658 after correction. The Ratio of minimum to maximum transmission is 0.9354. The \l/2 correction factor is Not present.'
_exptl_crystal_colour orange
_exptl_crystal_colour_primary orange
_exptl_crystal_density_diffrn 1.394
_exptl_crystal_description prism
_exptl_crystal_F_000 3216
_exptl_crystal_preparation Luminescent
_exptl_crystal_size_max 0.2
_exptl_crystal_size_mid 0.2
_exptl_crystal_size_min 0.15
_refine_diff_density_max 0.553
_refine_diff_density_min -0.425
_refine_diff_density_rms 0.070
_refine_ls_extinction_method none
_refine_ls_goodness_of_fit_ref 1.021
_refine_ls_hydrogen_treatment constr
_refine_ls_matrix_type full
_refine_ls_number_parameters 970
_refine_ls_number_reflns 20204
_refine_ls_number_restraints 198
_refine_ls_restrained_S_all 1.024
_refine_ls_R_factor_all 0.0411
_refine_ls_R_factor_gt 0.0311
_refine_ls_shift/su_max 0.005
_refine_ls_shift/su_mean 0.000
_refine_ls_structure_factor_coef Fsqd
_refine_ls_weighting_details 'w=1/[\s^2^(Fo^2^)+(0.0290P)^2^+3.3827P] where P=(Fo^2^+2Fc^2^)/3'
_refine_ls_weighting_scheme calc
_refine_ls_wR_factor_gt 0.0685
_refine_ls_wR_factor_ref 0.0742
_reflns_Friedel_coverage 0.000
_reflns_number_gt 16942
_reflns_number_total 20204
_reflns_threshold_expression 'I > 2\s(I)'
_cod_data_source_file d2nj05540f2.cif
_cod_data_source_block moa340
_cod_depositor_comments 'Adding full bibliography for 7062243--7062251.cif.'
_cod_database_code 7062249
_shelx_shelxl_version_number 2017/1
_shelx_space_group_comment
;
The symmetry employed for this shelxl refinement is uniquely defined
by the following loop, which should always be used as a source of
symmetry information in preference to the above space-group names.
They are only intended as comments.
;
_shelx_estimated_absorpt_t_max 0.885
_shelx_estimated_absorpt_t_min 0.851
_olex2_refinement_description
;
1. Fixed Uiso
 At 1.2 times of:
  All C(H) groups, All C(H,H) groups
 At 1.5 times of:
  All C(H,H,H) groups
2. Restrained distances
 C83-C82 = C71-C70 = C84-C83 = C72-C71 = C72-C69 = C84-C81
 1.5 with sigma of 0.02
 C73-C74 \\sim C74-C75 \\sim C75-C76
 with sigma of 0.02
 O2-C73 \\sim O2-C76
 with sigma of 0.02
 O2-C74 \\sim O2-C75
 with sigma of 0.04
 C74-C76 \\sim C73-C75
 with sigma of 0.04
 C77-C78 \\sim C78-C79 \\sim C79-C80
 with sigma of 0.02
 O1-C77 \\sim O1-C80
 with sigma of 0.02
 O1-C78 \\sim O1-C79
 with sigma of 0.04
 C78-C80 \\sim C77-C79
 with sigma of 0.04
3. Uiso/Uaniso restraints and constraints
O2 \\sim C73 \\sim C74 \\sim C75 \\sim C76: within 2A with sigma of 0.04 and
sigma for terminal atoms of 0.08
O1 \\sim C77 \\sim C78 \\sim C79 \\sim C80: within 2A with sigma of 0.04 and
sigma for terminal atoms of 0.08
4. Rigid body (RIGU) restrains
 O2, C73, C74, C75, C76
 with sigma for 1-2 distances of 0.004 and sigma for 1-3 distances of 0.004
 O1, C77, C78, C79, C80
 with sigma for 1-2 distances of 0.004 and sigma for 1-3 distances of 0.004
 O6, C81, C82, C83, C84
 with sigma for 1-2 distances of 0.004 and sigma for 1-3 distances of 0.004
 O7, C69, C70, C71, C72
 with sigma for 1-2 distances of 0.004 and sigma for 1-3 distances of 0.004
5. Others
 Sof(O1)=Sof(C77)=Sof(H77A)=Sof(H77B)=Sof(C78)=Sof(H78A)=Sof(H78B)=Sof(C79)=
 Sof(H79A)=Sof(H79B)=Sof(C80)=Sof(H80B)=Sof(H80A)=1-FVAR(1)
 Sof(O2)=Sof(C73)=Sof(H73A)=Sof(H73B)=Sof(C74)=Sof(H74A)=Sof(H74B)=Sof(C75)=
 Sof(H75A)=Sof(H75B)=Sof(C76)=Sof(H76A)=Sof(H76B)=FVAR(1)
 Sof(O7)=Sof(C69)=Sof(H69A)=Sof(H69B)=Sof(C70)=Sof(H70A)=Sof(H70B)=Sof(C71)=
 Sof(H71A)=Sof(H71B)=Sof(C72)=Sof(H72A)=Sof(H72B)=1-FVAR(2)
 Sof(O6)=Sof(C81)=Sof(H81A)=Sof(H81B)=Sof(C82)=Sof(H82A)=Sof(H82B)=Sof(C83)=
 Sof(H83A)=Sof(H83B)=Sof(C84)=Sof(H84A)=Sof(H84B)=FVAR(2)
6.a Secondary CH2 refined with riding coordinates:
 C48(H48A,H48B), C57(H57A,H57B), C59(H59A,H59B), C60(H60A,H60B), C61(H61A,
 H61B), C62(H62A,H62B), C63(H63A,H63B), C64(H64A,H64B), C65(H65A,H65B),
 C66(H66A,H66B), C67(H67A,H67B), C68(H68A,H68B), C69(H69A,H69B), C70(H70A,H70B),
  C71(H71A,H71B), C72(H72A,H72B), C73(H73A,H73B), C74(H74A,H74B), C75(H75A,
 H75B), C76(H76A,H76B), C77(H77A,H77B), C78(H78A,H78B), C79(H79A,H79B),
 C80(H80B,H80A), C81(H81A,H81B), C82(H82A,H82B), C83(H83A,H83B), C84(H84A,H84B)
6.b Aromatic/amide H refined with riding coordinates:
 C1(H1), C3(H3), C4(H4), C5(H5), C6(H6), C10(H10), C12(H12), C18(H18),
 C19(H19), C22(H22), C24(H24), C25(H25), C26(H26), C27(H27), C28(H28), C29(H29),
  C34(H34), C36(H36), C38(H38), C39(H39), C40(H40), C43(H43), C44(H44),
 C45(H45), C46(H46), C49(H49), C50(H50), C51(H51), C53(H53), C55(H55), C56(H56),
  C58(H58)
6.c Idealised Me refined as rotating group:
 C7(H7A,H7B,H7C), C16(H16A,H16B,H16C), C33(H33A,H33B,H33C), C35(H35A,H35B,H35C)
;
_olex2_submission_special_instructions 'No special instructions were received'

loop_
_space_group_symop_operation_xyz
'x, y, z'
'-x, y+1/2, -z+1/2'
'-x, -y, -z'
'x, -y-1/2, z-1/2'

loop_
_atom_site_label
_atom_site_type_symbol
_atom_site_fract_x
_atom_site_fract_y
_atom_site_fract_z
_atom_site_U_iso_or_equiv
_atom_site_adp_type
_atom_site_occupancy
_atom_site_site_symmetry_order
_atom_site_calc_flag
_atom_site_refinement_flags_posn
_atom_site_refinement_flags_adp
_atom_site_refinement_flags_occupancy
_atom_site_disorder_assembly
_atom_site_disorder_group
La1 La 0.75566(2) 0.65523(2) 0.68876(2) 0.01426(3) Uani 1 1 d . . . . .
K1 K 0.29594(3) 0.77111(3) 0.54002(2) 0.03751(11) Uani 1 1 d . . . . .
S1 S 0.60878(3) 0.50800(3) 0.53430(2) 0.02399(9) Uani 1 1 d . . . . .
S2 S 0.88282(3) 0.82474(3) 0.84123(2) 0.02953(11) Uani 1 1 d . . . . .
S3 S 0.87710(3) 0.49288(3) 0.83984(2) 0.03076(11) Uani 1 1 d . . . . .
S4 S 0.64459(3) 0.83251(3) 0.53553(2) 0.03052(11) Uani 1 1 d . . . . .
Si1 Si 0.94572(3) 0.63705(3) 0.64976(2) 0.01818(9) Uani 1 1 d . . . . .
Si2 Si 0.56830(3) 0.67194(3) 0.73162(2) 0.01925(10) Uani 1 1 d . . . . .
O1 O 0.3631(9) 0.9073(8) 0.5704(6) 0.063(4) Uani 0.391(10) 1 d D U P A 2
O2 O 0.3742(7) 0.8969(6) 0.5789(4) 0.068(2) Uani 0.609(10) 1 d D U P A 1
O3 O 0.26183(13) 0.74615(11) 0.63696(7) 0.0618(5) Uani 1 1 d . . . . .
O4 O 0.14513(11) 0.83602(11) 0.50536(7) 0.0553(5) Uani 1 1 d . . . . .
O5 O 0.21495(12) 0.64508(10) 0.50744(7) 0.0521(5) Uani 1 1 d . . . . .
O6 O 0.3374(8) 0.8075(8) 0.4470(6) 0.078(3) Uani 0.497(17) 1 d . U P A 1
O7 O 0.3349(9) 0.8008(7) 0.4431(5) 0.086(4) Uani 0.503(17) 1 d . U P A 2
N1 N 0.69116(9) 0.54989(8) 0.62000(5) 0.0179(3) Uani 1 1 d . . . . .
N2 N 0.84706(9) 0.63021(8) 0.61691(5) 0.0182(3) Uani 1 1 d . . . . .
N3 N 0.81435(9) 0.76605(8) 0.75659(5) 0.0189(3) Uani 1 1 d . . . . .
N4 N 0.91511(9) 0.65574(8) 0.70877(5) 0.0184(3) Uani 1 1 d . . . . .
N5 N 0.79631(9) 0.54322(8) 0.75611(5) 0.0200(3) Uani 1 1 d . . . . .
N6 N 0.66562(9) 0.65255(8) 0.76247(5) 0.0195(3) Uani 1 1 d . . . . .
N7 N 0.71144(9) 0.76609(8) 0.61785(5) 0.0197(3) Uani 1 1 d . . . . .
N8 N 0.59729(9) 0.67679(8) 0.67107(5) 0.0190(3) Uani 1 1 d . . . . .
C1 C 0.98613(12) 0.68553(11) 0.84588(7) 0.0256(4) Uani 1 1 d . . . . .
H1 H 0.969164 0.712085 0.874337 0.031 Uiso 1 1 calc R . . . .
C2 C 0.62933(11) 0.49856(10) 0.63160(7) 0.0198(3) Uani 1 1 d . . . . .
C3 C 0.72445(12) 0.61350(11) 0.48982(7) 0.0245(4) Uani 1 1 d . . . . .
H3 H 0.670437 0.597561 0.475168 0.029 Uiso 1 1 calc R . . . .
C4 C 0.61672(12) 0.47485(11) 0.68049(7) 0.0264(4) Uani 1 1 d . . . . .
H4 H 0.651696 0.492966 0.709405 0.032 Uiso 1 1 calc R . . . .
C5 C 0.45021(12) 0.66250(11) 0.52910(8) 0.0281(4) Uani 1 1 d . . . . .
H5 H 0.417614 0.657700 0.496914 0.034 Uiso 1 1 calc R . . . .
C6 C 1.05576(13) 0.63973(12) 0.85305(8) 0.0321(4) Uani 1 1 d . . . . .
H6 H 1.086133 0.634157 0.885863 0.039 Uiso 1 1 calc R . . . .
C7 C 0.49158(12) 0.59830(12) 0.74973(8) 0.0320(4) Uani 1 1 d . . . . .
H7A H 0.504106 0.549189 0.734732 0.048 Uiso 1 1 calc GR . . . .
H7B H 0.434352 0.613867 0.736956 0.048 Uiso 1 1 calc GR . . . .
H7C H 0.496356 0.593545 0.786914 0.048 Uiso 1 1 calc GR . . . .
C8 C 0.87499(11) 0.75421(10) 0.79339(6) 0.0193(3) Uani 1 1 d . . . . .
C9 C 0.57732(11) 0.47053(10) 0.58952(7) 0.0219(4) Uani 1 1 d . . . . .
C10 C 1.08094(12) 0.60149(12) 0.81097(8) 0.0323(4) Uani 1 1 d . . . . .
H10 H 1.130068 0.570863 0.814943 0.039 Uiso 1 1 calc R . . . .
C11 C 0.93877(11) 0.69475(10) 0.79798(6) 0.0189(3) Uani 1 1 d . . . . .
C12 C 0.42458(12) 0.62789(12) 0.57231(8) 0.0295(4) Uani 1 1 d . . . . .
H12 H 0.373908 0.599397 0.569508 0.035 Uiso 1 1 calc R . . . .
C13 C 0.96099(10) 0.65309(10) 0.75467(7) 0.0187(3) Uani 1 1 d . . . . .
C14 C 0.68878(10) 0.56016(9) 0.57037(6) 0.0174(3) Uani 1 1 d . . . . .
C15 C 0.74586(11) 0.60378(10) 0.54281(6) 0.0189(3) Uani 1 1 d . . . . .
C16 C 1.01578(11) 0.71703(11) 0.63276(7) 0.0265(4) Uani 1 1 d . . . . .
H16A H 0.981470 0.761747 0.622485 0.040 Uiso 1 1 calc GR . . . .
H16B H 1.046591 0.701135 0.604531 0.040 Uiso 1 1 calc GR . . . .
H16C H 1.055709 0.729788 0.662409 0.040 Uiso 1 1 calc GR . . . .
C17 C 0.76438(11) 0.61191(10) 0.83439(7) 0.0216(4) Uani 1 1 d . . . . .
C18 C 1.03550(12) 0.60771(11) 0.76402(7) 0.0267(4) Uani 1 1 d . . . . .
H18 H 1.054254 0.580643 0.736294 0.032 Uiso 1 1 calc R . . . .
C19 C 0.87654(13) 0.91458(12) 0.62776(8) 0.0327(4) Uani 1 1 d . . . . .
H19 H 0.924712 0.930866 0.649286 0.039 Uiso 1 1 calc R . . . .
C20 C 0.82536(11) 0.63131(10) 0.56639(6) 0.0185(3) Uani 1 1 d . . . . .
C21 C 0.69088(11) 0.65228(10) 0.81269(7) 0.0207(3) Uani 1 1 d . . . . .
C22 C 0.47160(11) 0.63451(11) 0.61873(7) 0.0257(4) Uani 1 1 d . . . . .
H22 H 0.451450 0.611184 0.647440 0.031 Uiso 1 1 calc R . . . .
C23 C 0.79901(12) 0.87257(11) 0.80942(7) 0.0268(4) Uani 1 1 d . . . . .
C24 C 0.52350(12) 0.70363(11) 0.53402(7) 0.0247(4) Uani 1 1 d . . . . .
H24 H 0.540815 0.727752 0.504750 0.030 Uiso 1 1 calc R . . . .
C25 C 0.70358(12) 0.86245(11) 0.73241(8) 0.0289(4) Uani 1 1 d . . . . .
H25 H 0.683380 0.836713 0.701839 0.035 Uiso 1 1 calc R . . . .
C26 C 0.83533(12) 0.84948(11) 0.64010(8) 0.0272(4) Uani 1 1 d . . . . .
H26 H 0.855479 0.820361 0.669238 0.033 Uiso 1 1 calc R . . . .
C27 C 0.51188(12) 0.42040(11) 0.59525(8) 0.0285(4) Uani 1 1 d . . . . .
H27 H 0.476569 0.402260 0.566477 0.034 Uiso 1 1 calc R . . . .
C28 C 0.76157(14) 0.93999(13) 0.82276(9) 0.0385(5) Uani 1 1 d . . . . .
H28 H 0.780896 0.965767 0.853473 0.046 Uiso 1 1 calc R . . . .
C29 C 0.66703(14) 0.92990(13) 0.74551(9) 0.0380(5) Uani 1 1 d . . . . .
H29 H 0.621500 0.950422 0.723592 0.046 Uiso 1 1 calc R . . . .
C30 C 0.80651(11) 0.55672(10) 0.80546(7) 0.0204(3) Uani 1 1 d . . . . .
C31 C 0.77039(11) 0.83283(10) 0.76469(7) 0.0219(4) Uani 1 1 d . . . . .
C32 C 0.76319(11) 0.82716(10) 0.60881(7) 0.0217(4) Uani 1 1 d . . . . .
C33 C 1.00886(12) 0.54896(11) 0.63969(8) 0.0284(4) Uani 1 1 d . . . . .
H33A H 0.985822 0.505801 0.657059 0.043 Uiso 1 1 calc GR . . . .
H33B H 1.067441 0.557143 0.653631 0.043 Uiso 1 1 calc GR . . . .
H33C H 1.006123 0.538132 0.603136 0.043 Uiso 1 1 calc GR . . . .
C34 C 0.79279(13) 0.62115(12) 0.88674(7) 0.0287(4) Uani 1 1 d . . . . .
H34 H 0.842909 0.596068 0.900234 0.034 Uiso 1 1 calc R . . . .
C35 C 0.51536(13) 0.76407(12) 0.74430(9) 0.0351(5) Uani 1 1 d . . . . .
H35A H 0.557524 0.804498 0.749663 0.053 Uiso 1 1 calc GR . . . .
H35B H 0.486244 0.758875 0.774824 0.053 Uiso 1 1 calc GR . . . .
H35C H 0.474654 0.776960 0.715055 0.053 Uiso 1 1 calc GR . . . .
C36 C 0.55205(13) 0.42428(12) 0.68603(8) 0.0317(4) Uani 1 1 d . . . . .
H36 H 0.543206 0.407332 0.719169 0.038 Uiso 1 1 calc R . . . .
C37 C 0.84149(11) 0.47957(10) 0.74338(7) 0.0228(4) Uani 1 1 d . . . . .
C38 C 0.77796(13) 0.64485(12) 0.45855(7) 0.0300(4) Uani 1 1 d . . . . .
H38 H 0.761437 0.650986 0.423094 0.036 Uiso 1 1 calc R . . . .
C39 C 0.85754(13) 0.66749(13) 0.48042(7) 0.0332(5) Uani 1 1 d . . . . .
H39 H 0.896369 0.687867 0.459381 0.040 Uiso 1 1 calc R . . . .
C40 C 0.69579(15) 0.96829(13) 0.79026(9) 0.0420(5) Uani 1 1 d . . . . .
H40 H 0.669670 1.014522 0.798411 0.050 Uiso 1 1 calc R . . . .
C41 C 0.54969(11) 0.67488(10) 0.62612(7) 0.0195(3) Uani 1 1 d . . . . .
C42 C 0.64588(11) 0.76218(10) 0.58329(6) 0.0201(3) Uani 1 1 d . . . . .
C43 C 0.77996(14) 0.93486(12) 0.55256(8) 0.0351(5) Uani 1 1 d . . . . .
H43 H 0.761995 0.962869 0.522540 0.042 Uiso 1 1 calc R . . . .
C44 C 0.83917(13) 0.44797(11) 0.69490(8) 0.0299(4) Uani 1 1 d . . . . .
H44 H 0.808012 0.471768 0.666505 0.036 Uiso 1 1 calc R . . . .
C45 C 0.93540(13) 0.37851(12) 0.77775(9) 0.0358(5) Uani 1 1 d . . . . .
H45 H 0.969074 0.355891 0.805642 0.043 Uiso 1 1 calc R . . . .
C46 C 0.84937(13) 0.95699(12) 0.58461(9) 0.0358(5) Uani 1 1 d . . . . .
H46 H 0.879003 1.001691 0.577178 0.043 Uiso 1 1 calc R . . . .
C47 C 0.57404(11) 0.71128(10) 0.58116(6) 0.0197(3) Uani 1 1 d . . . . .
C48 C 0.10627(16) 0.55633(16) 0.50168(10) 0.0513(6) Uani 1 1 d . . . . .
H48A H 0.056359 0.581381 0.513143 0.062 Uiso 1 1 calc R . . . .
H48B H 0.099274 0.500493 0.503678 0.062 Uiso 1 1 calc R . . . .
C49 C 0.88026(13) 0.66070(12) 0.53172(7) 0.0293(4) Uani 1 1 d . . . . .
H49 H 0.935133 0.676213 0.545072 0.035 Uiso 1 1 calc R . . . .
C50 C 0.64721(13) 0.69339(12) 0.84843(7) 0.0302(4) Uani 1 1 d . . . . .
H50 H 0.595675 0.717452 0.836459 0.036 Uiso 1 1 calc R . . . .
C51 C 0.67622(14) 0.69962(14) 0.89901(8) 0.0368(5) Uani 1 1 d . . . . .
H51 H 0.644961 0.728084 0.920954 0.044 Uiso 1 1 calc R . . . .
C52 C 0.73694(12) 0.87030(11) 0.56544(7) 0.0266(4) Uani 1 1 d . . . . .
C53 C 0.49970(13) 0.39774(12) 0.64400(8) 0.0321(4) Uani 1 1 d . . . . .
H53 H 0.455231 0.363768 0.648917 0.039 Uiso 1 1 calc R . . . .
C54 C 0.88957(12) 0.44475(11) 0.78436(8) 0.0273(4) Uani 1 1 d . . . . .
C55 C 0.88298(14) 0.38129(12) 0.68868(9) 0.0368(5) Uani 1 1 d . . . . .
H55 H 0.880546 0.358718 0.655867 0.044 Uiso 1 1 calc R . . . .
C56 C 0.93053(14) 0.34684(12) 0.72979(10) 0.0395(5) Uani 1 1 d . . . . .
H56 H 0.959907 0.301028 0.724704 0.047 Uiso 1 1 calc R . . . .
C57 C 0.11862(17) 0.58043(16) 0.44840(10) 0.0534(7) Uani 1 1 d . . . . .
H57A H 0.069193 0.609029 0.432604 0.064 Uiso 1 1 calc R . . . .
H57B H 0.127505 0.535621 0.426944 0.064 Uiso 1 1 calc R . . . .
C58 C 0.75104(15) 0.66478(13) 0.91880(8) 0.0361(5) Uani 1 1 d . . . . .
H58 H 0.772511 0.671106 0.953559 0.043 Uiso 1 1 calc R . . . .
C59 C 0.06749(16) 0.79677(15) 0.49293(9) 0.0453(6) Uani 1 1 d . . . . .
H59A H 0.063294 0.752808 0.515940 0.054 Uiso 1 1 calc R . . . .
H59B H 0.062417 0.778229 0.457315 0.054 Uiso 1 1 calc R . . . .
C60 C 0.2484(2) 0.7054(2) 0.72032(10) 0.0646(8) Uani 1 1 d . . . . .
H60A H 0.190070 0.697871 0.728231 0.077 Uiso 1 1 calc R . . . .
H60B H 0.286927 0.676711 0.745350 0.077 Uiso 1 1 calc R . . . .
C61 C 0.25784(18) 0.68021(16) 0.66693(10) 0.0525(7) Uani 1 1 d . . . . .
H61A H 0.309700 0.649779 0.666409 0.063 Uiso 1 1 calc R . . . .
H61B H 0.209333 0.648464 0.653466 0.063 Uiso 1 1 calc R . . . .
C62 C 0.13101(18) 0.90190(18) 0.53402(12) 0.0626(8) Uani 1 1 d . . . . .
H62A H 0.147271 0.947833 0.515784 0.075 Uiso 1 1 calc R . . . .
H62B H 0.165496 0.899788 0.567527 0.075 Uiso 1 1 calc R . . . .
C63 C 0.18491(18) 0.58153(16) 0.53325(11) 0.0542(7) Uani 1 1 d . . . . .
H63A H 0.172815 0.596172 0.567880 0.065 Uiso 1 1 calc R . . . .
H63B H 0.227060 0.540132 0.536228 0.065 Uiso 1 1 calc R . . . .
C64 C 0.19564(17) 0.63048(15) 0.45429(11) 0.0508(6) Uani 1 1 d . . . . .
H64A H 0.243220 0.604438 0.440765 0.061 Uiso 1 1 calc R . . . .
H64B H 0.184433 0.678757 0.435441 0.061 Uiso 1 1 calc R . . . .
C65 C 0.27063(18) 0.7880(2) 0.72106(13) 0.0719(10) Uani 1 1 d . . . . .
H65A H 0.331351 0.795885 0.731217 0.086 Uiso 1 1 calc R . . . .
H65B H 0.238069 0.816891 0.744304 0.086 Uiso 1 1 calc R . . . .
C66 C 0.00050(18) 0.85442(17) 0.49980(12) 0.0587(7) Uani 1 1 d . . . . .
H66A H -0.050142 0.829830 0.510655 0.070 Uiso 1 1 calc R . . . .
H66B H -0.015438 0.883153 0.467942 0.070 Uiso 1 1 calc R . . . .
C67 C 0.2463(2) 0.80982(18) 0.66651(14) 0.0770(10) Uani 1 1 d . . . . .
H67A H 0.186154 0.823870 0.661020 0.092 Uiso 1 1 calc R . . . .
H67B H 0.280041 0.853774 0.657197 0.092 Uiso 1 1 calc R . . . .
C68 C 0.04223(18) 0.90567(18) 0.54120(12) 0.0630(8) Uani 1 1 d . . . . .
H68A H 0.020875 0.958406 0.537058 0.076 Uiso 1 1 calc R . . . .
H68B H 0.032569 0.886875 0.575393 0.076 Uiso 1 1 calc R . . . .
C69 C 0.2952(8) 0.8611(9) 0.4182(5) 0.112(6) Uani 0.503(17) 1 d D U P A 2
H69A H 0.316421 0.909092 0.434551 0.135 Uiso 0.503(17) 1 calc R . P A 2
H69B H 0.234213 0.858031 0.420792 0.135 Uiso 0.503(17) 1 calc R . P A 2
C70 C 0.3715(12) 0.7621(7) 0.4058(5) 0.135(7) Uani 0.503(17) 1 d D U P A 2
H70A H 0.334847 0.719579 0.392648 0.162 Uiso 0.503(17) 1 calc R . P A 2
H70B H 0.426101 0.740663 0.420380 0.162 Uiso 0.503(17) 1 calc R . P A 2
C71 C 0.3844(8) 0.8139(9) 0.3643(5) 0.087(4) Uani 0.503(17) 1 d D U P A 2
H71A H 0.383713 0.787096 0.331274 0.105 Uiso 0.503(17) 1 calc R . P A 2
H71B H 0.437076 0.843378 0.371278 0.105 Uiso 0.503(17) 1 calc R . P A 2
C72 C 0.3090(11) 0.8619(13) 0.3665(5) 0.170(9) Uani 0.503(17) 1 d D U P A 2
H72A H 0.319101 0.914398 0.354962 0.204 Uiso 0.503(17) 1 calc R . P A 2
H72B H 0.260149 0.840491 0.344843 0.204 Uiso 0.503(17) 1 calc R . P A 2
C73 C 0.3698(7) 0.9747(5) 0.5712(6) 0.134(5) Uani 0.609(10) 1 d D U P A 1
H73A H 0.325014 0.996248 0.589808 0.161 Uiso 0.609(10) 1 calc R . P A 1
H73B H 0.355081 0.985238 0.534424 0.161 Uiso 0.609(10) 1 calc R . P A 1
C74 C 0.4479(7) 1.0101(5) 0.5884(6) 0.172(6) Uani 0.609(10) 1 d D U P A 1
H74A H 0.439317 1.059297 0.605331 0.207 Uiso 0.609(10) 1 calc R . P A 1
H74B H 0.482000 1.018623 0.559873 0.207 Uiso 0.609(10) 1 calc R . P A 1
C75 C 0.4878(9) 0.9531(6) 0.6252(5) 0.177(6) Uani 0.609(10) 1 d D U P A 1
H75A H 0.548340 0.948072 0.621460 0.213 Uiso 0.609(10) 1 calc R . P A 1
H75B H 0.481738 0.968672 0.660584 0.213 Uiso 0.609(10) 1 calc R . P A 1
C76 C 0.4456(4) 0.8831(5) 0.6135(4) 0.093(3) Uani 0.609(10) 1 d D U P A 1
H76A H 0.483495 0.847224 0.598385 0.112 Uiso 0.609(10) 1 calc R . P A 1
H76B H 0.428906 0.859982 0.645026 0.112 Uiso 0.609(10) 1 calc R . P A 1
C77 C 0.3522(7) 0.9750(7) 0.5939(6) 0.080(4) Uani 0.391(10) 1 d D U P A 2
H77A H 0.298395 0.975461 0.609073 0.096 Uiso 0.391(10) 1 calc R . P A 2
H77B H 0.352305 1.017627 0.569474 0.096 Uiso 0.391(10) 1 calc R . P A 2
C78 C 0.4212(7) 0.9807(13) 0.6324(7) 0.157(8) Uani 0.391(10) 1 d D U P A 2
H78A H 0.407783 0.956875 0.664478 0.189 Uiso 0.391(10) 1 calc R . P A 2
H78B H 0.436600 1.034567 0.639168 0.189 Uiso 0.391(10) 1 calc R . P A 2
C79 C 0.4900(8) 0.9394(14) 0.6114(8) 0.164(9) Uani 0.391(10) 1 d D U P A 2
H79A H 0.531496 0.975347 0.599889 0.197 Uiso 0.391(10) 1 calc R . P A 2
H79B H 0.519072 0.904767 0.637235 0.197 Uiso 0.391(10) 1 calc R . P A 2
C80 C 0.4487(6) 0.8970(9) 0.5690(7) 0.118(6) Uani 0.391(10) 1 d D U P A 2
H80B H 0.465750 0.916203 0.536468 0.142 Uiso 0.391(10) 1 calc R . P A 2
H80A H 0.463337 0.842358 0.572244 0.142 Uiso 0.391(10) 1 calc R . P A 2
C81 C 0.3177(13) 0.8726(8) 0.4287(7) 0.130(6) Uani 0.497(17) 1 d D U P A 1
H81A H 0.351227 0.912107 0.448437 0.156 Uiso 0.497(17) 1 calc R . P A 1
H81B H 0.257621 0.882640 0.431363 0.156 Uiso 0.497(17) 1 calc R . P A 1
C82 C 0.3998(13) 0.7835(14) 0.4143(5) 0.218(12) Uani 0.497(17) 1 d D U P A 1
H82A H 0.417326 0.730111 0.420794 0.261 Uiso 0.497(17) 1 calc R . P A 1
H82B H 0.449793 0.816970 0.417988 0.261 Uiso 0.497(17) 1 calc R . P A 1
C83 C 0.3491(13) 0.7928(10) 0.3626(6) 0.136(7) Uani 0.497(17) 1 d D U P A 1
H83A H 0.297299 0.761690 0.358317 0.163 Uiso 0.497(17) 1 calc R . P A 1
H83B H 0.382375 0.785372 0.333599 0.163 Uiso 0.497(17) 1 calc R . P A 1
C84 C 0.3337(13) 0.8762(9) 0.3746(6) 0.140(7) Uani 0.497(17) 1 d D U P A 1
H84A H 0.383459 0.907839 0.370235 0.168 Uiso 0.497(17) 1 calc R . P A 1
H84B H 0.284455 0.896577 0.352754 0.168 Uiso 0.497(17) 1 calc R . P A 1

loop_
_atom_site_aniso_label
_atom_site_aniso_U_11
_atom_site_aniso_U_22
_atom_site_aniso_U_33
_atom_site_aniso_U_23
_atom_site_aniso_U_13
_atom_site_aniso_U_12
La1 0.01374(5) 0.01626(5) 0.01269(5) -0.00033(4) 0.00102(3) 0.00018(3)
K1 0.0434(3) 0.0321(2) 0.0380(3) -0.0043(2) 0.0092(2) 0.00000(19)
S1 0.0246(2) 0.0267(2) 0.0197(2) -0.00287(18) -0.00191(16) -0.00715(17)
S2 0.0312(3) 0.0340(3) 0.0217(2) -0.0109(2) -0.00431(18) 0.00429(19)
S3 0.0326(3) 0.0303(3) 0.0270(2) 0.0090(2) -0.00723(19) 0.0028(2)
S4 0.0321(3) 0.0347(3) 0.0228(2) 0.0105(2) -0.00534(19) -0.0054(2)
Si1 0.0152(2) 0.0221(2) 0.0174(2) -0.00188(19) 0.00258(17) -0.00085(17)
Si2 0.0157(2) 0.0232(2) 0.0193(2) -0.00148(19) 0.00367(17) 0.00087(17)
O1 0.037(4) 0.048(6) 0.104(9) -0.047(6) 0.013(5) -0.001(4)
O2 0.075(6) 0.043(3) 0.082(4) 0.003(2) 0.001(3) -0.008(3)
O3 0.0858(15) 0.0564(12) 0.0482(11) 0.0109(9) 0.0296(10) 0.0236(10)
O4 0.0430(10) 0.0646(12) 0.0589(12) -0.0177(10) 0.0084(8) 0.0064(8)
O5 0.0518(11) 0.0399(10) 0.0614(12) -0.0101(9) -0.0078(9) -0.0105(8)
O6 0.070(6) 0.108(7) 0.059(6) 0.041(5) 0.022(4) 0.014(5)
O7 0.149(10) 0.072(5) 0.046(5) 0.015(4) 0.050(5) 0.072(6)
N1 0.0188(7) 0.0171(7) 0.0179(7) -0.0009(6) 0.0022(5) -0.0013(5)
N2 0.0186(7) 0.0221(7) 0.0143(7) -0.0011(6) 0.0031(5) -0.0023(5)
N3 0.0191(7) 0.0196(7) 0.0178(7) -0.0018(6) 0.0013(5) -0.0013(5)
N4 0.0166(7) 0.0222(7) 0.0162(7) -0.0003(6) 0.0011(5) 0.0002(5)
N5 0.0195(7) 0.0211(7) 0.0193(7) 0.0030(6) 0.0026(5) 0.0018(5)
N6 0.0190(7) 0.0242(7) 0.0156(7) -0.0022(6) 0.0024(5) 0.0005(6)
N7 0.0194(7) 0.0198(7) 0.0196(7) -0.0003(6) 0.0011(5) 0.0003(5)
N8 0.0152(7) 0.0233(7) 0.0183(7) -0.0001(6) 0.0012(5) 0.0002(5)
C1 0.0299(10) 0.0288(10) 0.0171(8) 0.0010(8) -0.0023(7) -0.0013(8)
C2 0.0195(8) 0.0169(8) 0.0232(9) -0.0022(7) 0.0030(6) -0.0014(6)
C3 0.0248(9) 0.0282(10) 0.0192(9) -0.0002(7) -0.0025(7) -0.0025(7)
C4 0.0302(10) 0.0255(9) 0.0235(9) -0.0011(8) 0.0029(7) -0.0064(7)
C5 0.0265(10) 0.0304(10) 0.0249(10) -0.0062(8) -0.0081(7) 0.0036(7)
C6 0.0327(11) 0.0376(11) 0.0233(10) 0.0039(9) -0.0089(8) 0.0020(8)
C7 0.0264(10) 0.0392(12) 0.0319(11) -0.0021(9) 0.0102(8) -0.0084(8)
C8 0.0208(9) 0.0222(8) 0.0151(8) -0.0013(7) 0.0028(6) -0.0036(6)
C9 0.0223(9) 0.0198(8) 0.0233(9) -0.0014(7) 0.0020(7) -0.0005(6)
C10 0.0236(10) 0.0373(11) 0.0339(11) 0.0053(9) -0.0062(8) 0.0061(8)
C11 0.0196(8) 0.0212(8) 0.0155(8) 0.0017(7) 0.0001(6) -0.0034(6)
C12 0.0193(9) 0.0345(11) 0.0330(11) -0.0047(9) -0.0048(7) -0.0033(8)
C13 0.0165(8) 0.0205(8) 0.0189(8) 0.0024(7) 0.0004(6) -0.0020(6)
C14 0.0168(8) 0.0158(8) 0.0194(8) -0.0030(6) 0.0008(6) -0.0003(6)
C15 0.0210(9) 0.0194(8) 0.0164(8) -0.0001(7) 0.0023(6) 0.0005(6)
C16 0.0214(9) 0.0314(10) 0.0269(9) -0.0025(8) 0.0044(7) -0.0060(7)
C17 0.0220(9) 0.0256(9) 0.0171(8) 0.0018(7) 0.0014(6) -0.0050(7)
C18 0.0238(10) 0.0314(10) 0.0247(9) 0.0006(8) 0.0017(7) 0.0044(7)
C19 0.0273(10) 0.0331(11) 0.0369(11) -0.0005(9) 0.0000(8) -0.0080(8)
C20 0.0210(9) 0.0180(8) 0.0168(8) -0.0025(7) 0.0034(6) 0.0003(6)
C21 0.0210(9) 0.0236(9) 0.0181(8) -0.0018(7) 0.0044(6) -0.0044(6)
C22 0.0198(9) 0.0311(10) 0.0256(9) -0.0002(8) 0.0003(7) -0.0032(7)
C23 0.0261(10) 0.0278(10) 0.0262(10) -0.0051(8) 0.0010(7) 0.0018(7)
C24 0.0277(10) 0.0264(9) 0.0185(9) -0.0021(7) -0.0030(7) 0.0045(7)
C25 0.0282(10) 0.0292(10) 0.0284(10) -0.0055(8) -0.0003(8) 0.0039(8)
C26 0.0244(10) 0.0286(10) 0.0281(10) 0.0024(8) 0.0009(7) -0.0017(7)
C27 0.0243(10) 0.0262(10) 0.0343(11) -0.0053(8) 0.0002(8) -0.0087(7)
C28 0.0415(13) 0.0355(12) 0.0375(12) -0.0170(10) 0.0001(9) 0.0047(9)
C29 0.0319(12) 0.0362(12) 0.0442(13) -0.0051(10) -0.0030(9) 0.0112(9)
C30 0.0181(8) 0.0223(8) 0.0201(8) 0.0075(7) -0.0009(6) -0.0024(6)
C31 0.0217(9) 0.0213(9) 0.0232(9) -0.0044(7) 0.0039(7) -0.0013(6)
C32 0.0237(9) 0.0195(8) 0.0223(9) 0.0010(7) 0.0038(7) 0.0003(6)
C33 0.0241(10) 0.0309(10) 0.0306(10) -0.0043(8) 0.0054(8) 0.0044(7)
C34 0.0310(10) 0.0347(11) 0.0193(9) 0.0043(8) -0.0014(7) -0.0066(8)
C35 0.0316(11) 0.0361(11) 0.0398(12) 0.0010(10) 0.0136(9) 0.0107(8)
C36 0.0384(12) 0.0286(10) 0.0298(10) 0.0010(9) 0.0105(8) -0.0092(8)
C37 0.0215(9) 0.0194(8) 0.0282(9) 0.0061(7) 0.0062(7) 0.0031(6)
C38 0.0379(11) 0.0368(11) 0.0150(8) 0.0024(8) 0.0011(7) -0.0054(8)
C39 0.0356(11) 0.0451(13) 0.0197(9) 0.0032(9) 0.0071(8) -0.0113(9)
C40 0.0424(13) 0.0326(12) 0.0495(14) -0.0154(11) -0.0005(10) 0.0133(9)
C41 0.0180(8) 0.0202(8) 0.0198(8) -0.0029(7) 0.0003(6) 0.0032(6)
C42 0.0232(9) 0.0208(8) 0.0162(8) 0.0004(7) 0.0020(6) 0.0032(6)
C43 0.0404(12) 0.0298(11) 0.0347(11) 0.0122(9) 0.0026(9) -0.0059(9)
C44 0.0342(11) 0.0287(10) 0.0282(10) 0.0057(8) 0.0095(8) 0.0089(8)
C45 0.0272(11) 0.0282(10) 0.0514(14) 0.0152(10) 0.0020(9) 0.0085(8)
C46 0.0354(12) 0.0286(11) 0.0438(13) 0.0067(10) 0.0064(9) -0.0087(8)
C47 0.0201(9) 0.0195(8) 0.0188(8) -0.0031(7) -0.0010(6) 0.0022(6)
C48 0.0456(15) 0.0528(16) 0.0554(16) -0.0094(13) 0.0047(12) -0.0124(12)
C49 0.0272(10) 0.0409(12) 0.0200(9) -0.0010(8) 0.0043(7) -0.0104(8)
C50 0.0310(11) 0.0391(12) 0.0214(9) -0.0052(9) 0.0062(8) 0.0018(8)
C51 0.0439(13) 0.0464(13) 0.0215(10) -0.0096(9) 0.0103(9) -0.0027(10)
C52 0.0283(10) 0.0265(9) 0.0246(9) 0.0036(8) 0.0021(7) -0.0018(7)
C53 0.0298(11) 0.0272(10) 0.0401(12) -0.0010(9) 0.0066(9) -0.0105(8)
C54 0.0225(9) 0.0246(9) 0.0346(11) 0.0086(8) 0.0019(8) 0.0015(7)
C55 0.0444(13) 0.0301(11) 0.0390(12) 0.0027(9) 0.0187(10) 0.0114(9)
C56 0.0349(12) 0.0284(11) 0.0578(15) 0.0093(10) 0.0162(10) 0.0130(9)
C57 0.0552(16) 0.0529(16) 0.0495(16) -0.0069(13) -0.0057(12) -0.0088(12)
C58 0.0455(13) 0.0474(13) 0.0149(9) -0.0023(9) 0.0008(8) -0.0081(10)
C59 0.0546(15) 0.0458(14) 0.0348(12) -0.0015(11) 0.0019(11) 0.0017(11)
C60 0.069(2) 0.087(2) 0.0378(14) 0.0102(15) 0.0089(13) 0.0191(17)
C61 0.0593(17) 0.0537(16) 0.0462(15) 0.0040(13) 0.0136(12) 0.0141(13)
C62 0.0528(17) 0.069(2) 0.0675(19) -0.0200(16) 0.0103(14) -0.0064(14)
C63 0.0573(17) 0.0510(16) 0.0517(16) -0.0072(13) -0.0051(12) -0.0075(13)
C64 0.0502(16) 0.0439(14) 0.0588(17) -0.0058(13) 0.0079(12) -0.0010(11)
C65 0.0364(15) 0.101(3) 0.078(2) -0.039(2) 0.0083(14) 0.0025(15)
C66 0.0435(16) 0.0684(19) 0.0613(18) -0.0165(15) -0.0063(13) 0.0030(13)
C67 0.101(3) 0.0487(17) 0.093(3) -0.0015(18) 0.060(2) 0.0017(17)
C68 0.0508(17) 0.0632(19) 0.075(2) -0.0232(16) 0.0070(14) 0.0030(14)
C69 0.104(7) 0.155(12) 0.089(6) 0.076(7) 0.060(6) 0.102(8)
C70 0.271(17) 0.079(6) 0.079(7) 0.030(5) 0.125(9) 0.087(8)
C71 0.086(7) 0.125(10) 0.058(5) 0.036(6) 0.043(5) 0.044(6)
C72 0.129(10) 0.32(2) 0.067(6) 0.059(9) 0.020(6) 0.158(14)
C73 0.108(8) 0.055(5) 0.218(12) 0.041(7) -0.075(8) -0.001(4)
C74 0.132(8) 0.065(5) 0.292(15) 0.018(6) -0.095(9) -0.036(5)
C75 0.194(12) 0.126(7) 0.178(10) -0.066(7) -0.128(9) 0.043(7)
C76 0.070(4) 0.097(5) 0.112(6) 0.040(5) 0.005(4) 0.032(4)
C77 0.048(5) 0.039(5) 0.154(11) -0.047(7) 0.019(5) 0.001(3)
C78 0.077(7) 0.207(16) 0.184(13) -0.149(12) -0.008(7) -0.007(9)
C79 0.038(6) 0.254(19) 0.191(15) -0.136(13) -0.028(7) 0.033(9)
C80 0.045(5) 0.115(10) 0.193(14) -0.100(10) 0.006(6) 0.008(5)
C81 0.209(15) 0.049(5) 0.144(11) 0.000(6) 0.070(10) -0.006(7)
C82 0.183(14) 0.38(3) 0.099(9) 0.128(12) 0.064(8) 0.215(18)
C83 0.185(18) 0.154(10) 0.076(7) 0.012(8) 0.043(9) 0.009(13)
C84 0.172(15) 0.117(8) 0.138(11) 0.087(8) 0.050(11) 0.022(9)

loop_
_atom_type_symbol
_atom_type_description
_atom_type_scat_dispersion_real
_atom_type_scat_dispersion_imag
_atom_type_scat_source
C C 0.0033 0.0016 'International Tables Vol C Tables 4.2.6.8 and 6.1.1.4'
H H 0.0000 0.0000 'International Tables Vol C Tables 4.2.6.8 and 6.1.1.4'
K K 0.2009 0.2494 'International Tables Vol C Tables 4.2.6.8 and 6.1.1.4'
La La -0.2871 2.4523 'International Tables Vol C Tables 4.2.6.8 and 6.1.1.4'
N N 0.0061 0.0033 'International Tables Vol C Tables 4.2.6.8 and 6.1.1.4'
O O 0.0106 0.0060 'International Tables Vol C Tables 4.2.6.8 and 6.1.1.4'
S S 0.1246 0.1234 'International Tables Vol C Tables 4.2.6.8 and 6.1.1.4'
Si Si 0.0817 0.0704 'International Tables Vol C Tables 4.2.6.8 and 6.1.1.4'

loop_
_geom_angle_atom_site_label_1
_geom_angle_atom_site_label_2
_geom_angle_atom_site_label_3
_geom_angle
_geom_angle_site_symmetry_1
_geom_angle_site_symmetry_3
_geom_angle_publ_flag
Si1 La1 Si2 178.121(12) . . ?
N1 La1 Si1 91.17(3) . . ?
N1 La1 Si2 89.85(3) . . ?
N1 La1 N3 177.23(4) . . ?
N1 La1 N7 88.75(4) . . ?
N2 La1 Si1 30.42(3) . . ?
N2 La1 Si2 151.29(3) . . ?
N2 La1 N1 66.06(4) . . ?
N2 La1 N3 115.04(4) . . ?
N2 La1 N5 104.38(4) . . ?
N2 La1 N7 75.02(4) . . ?
N3 La1 Si1 90.66(3) . . ?
N3 La1 Si2 88.37(3) . . ?
N4 La1 Si1 30.31(3) . . ?
N4 La1 Si2 147.97(3) . . ?
N4 La1 N1 115.99(4) . . ?
N4 La1 N2 60.73(4) . . ?
N4 La1 N3 66.41(4) . . ?
N4 La1 N5 72.69(4) . . ?
N4 La1 N7 108.37(4) . . ?
N4 La1 N8 171.18(5) . . ?
N5 La1 Si1 88.41(3) . . ?
N5 La1 Si2 90.02(3) . . ?
N5 La1 N1 89.35(5) . . ?
N5 La1 N3 92.77(4) . . ?
N5 La1 N7 178.09(4) . . ?
N6 La1 Si1 147.97(3) . . ?
N6 La1 Si2 30.16(3) . . ?
N6 La1 N1 106.99(4) . . ?
N6 La1 N2 169.01(5) . . ?
N6 La1 N3 72.33(4) . . ?
N6 La1 N4 118.79(5) . . ?
N6 La1 N5 66.21(4) . . ?
N6 La1 N7 114.18(4) . . ?
N6 La1 N8 60.46(5) . . ?
N7 La1 Si1 91.84(3) . . ?
N7 La1 Si2 89.76(3) . . ?
N7 La1 N3 89.12(4) . . ?
N8 La1 Si1 151.55(3) . . ?
N8 La1 Si2 30.32(3) . . ?
N8 La1 N1 71.54(4) . . ?
N8 La1 N2 121.92(5) . . ?
N8 La1 N3 105.95(4) . . ?
N8 La1 N5 113.06(5) . . ?
N8 La1 N7 66.08(4) . . ?
O1 K1 O3 88.8(4) . . ?
O1 K1 O4 92.2(3) . . ?
O1 K1 O7 89.1(5) . . ?
O1 K1 C5 105.8(3) . . ?
O1 K1 C12 112.4(3) . . ?
O2 K1 O3 84.7(3) . . ?
O2 K1 O4 98.1(2) . . ?
O2 K1 O6 90.1(4) . . ?
O2 K1 C5 101.3(2) . . ?
O2 K1 C12 106.1(2) . . ?
O3 K1 O4 96.83(6) . . ?
O3 K1 O7 177.8(4) . . ?
O3 K1 C5 103.36(6) . . ?
O3 K1 C12 79.60(5) . . ?
O4 K1 O7 83.9(3) . . ?
O4 K1 C5 153.08(5) . . ?
O4 K1 C12 154.98(6) . . ?
O5 K1 O1 174.0(3) . . ?
O5 K1 O2 176.2(3) . . ?
O5 K1 O3 91.58(7) . . ?
O5 K1 O4 81.86(6) . . ?
O5 K1 O6 93.7(3) . . ?
O5 K1 O7 90.6(3) . . ?
O5 K1 C5 79.98(6) . . ?
O5 K1 C12 73.55(5) . . ?
O6 K1 O3 174.7(3) . . ?
O6 K1 O4 84.0(3) . . ?
O6 K1 C5 77.6(3) . . ?
O6 K1 C12 101.9(3) . . ?
O7 K1 C5 76.6(2) . . ?
O7 K1 C12 100.6(2) . . ?
C5 K1 C12 24.79(5) . . ?
C9 S1 C14 90.33(8) . . ?
C23 S2 C8 90.29(9) . . ?
C54 S3 C30 90.21(9) . . ?
C52 S4 C42 90.12(9) . . ?
N2 Si1 La1 48.96(5) . . ?
N2 Si1 C16 118.07(8) . . ?
N2 Si1 C33 110.43(8) . . ?
N4 Si1 La1 48.55(5) . . ?
N4 Si1 N2 97.51(7) . . ?
N4 Si1 C16 108.20(8) . . ?
N4 Si1 C33 119.86(8) . . ?
C16 Si1 La1 126.21(6) . . ?
C16 Si1 C33 103.61(9) . . ?
C33 Si1 La1 130.17(7) . . ?
N6 Si2 La1 48.50(5) . . ?
N6 Si2 N8 97.22(7) . . ?
N6 Si2 C7 109.18(9) . . ?
N6 Si2 C35 119.57(9) . . ?
N8 Si2 La1 48.75(5) . . ?
N8 Si2 C7 121.56(8) . . ?
N8 Si2 C35 107.38(9) . . ?
C7 Si2 La1 131.56(7) . . ?
C35 Si2 La1 125.35(7) . . ?
C35 Si2 C7 103.09(10) . . ?
C77 O1 K1 147.1(11) . . ?
C77 O1 C80 107.8(13) . . ?
C80 O1 K1 103.7(7) . . ?
C73 O2 K1 137.9(8) . . ?
C73 O2 C76 107.0(10) . . ?
C76 O2 K1 114.7(6) . . ?
C61 O3 K1 133.61(16) . . ?
C67 O3 K1 117.59(17) . . ?
C67 O3 C61 108.8(2) . . ?
C59 O4 K1 126.13(15) . . ?
C62 O4 K1 110.53(16) . . ?
C62 O4 C59 109.29(19) . . ?
C63 O5 K1 132.75(15) . . ?
C63 O5 C64 106.44(19) . . ?
C64 O5 K1 120.79(15) . . ?
C81 O6 K1 119.1(11) . . ?
C81 O6 C82 101.1(13) . . ?
C82 O6 K1 136.8(9) . . ?
C69 O7 K1 117.0(7) . . ?
C69 O7 C70 104.4(11) . . ?
C70 O7 K1 136.9(8) . . ?
C2 N1 La1 121.27(10) . . ?
C14 N1 La1 122.50(11) . . ?
C14 N1 C2 111.33(14) . . ?
Si1 N2 La1 100.62(6) . . ?
C20 N2 La1 128.94(11) . . ?
C20 N2 Si1 128.45(12) . . ?
C8 N3 La1 122.89(11) . . ?
C8 N3 C31 111.35(15) . . ?
C31 N3 La1 123.72(11) . . ?
Si1 N4 La1 101.14(6) . . ?
C13 N4 La1 128.29(11) . . ?
C13 N4 Si1 128.87(12) . . ?
C30 N5 La1 121.17(11) . . ?
C30 N5 C37 111.91(15) . . ?
C37 N5 La1 121.52(11) . . ?
Si2 N6 La1 101.34(6) . . ?
C21 N6 La1 128.34(11) . . ?
C21 N6 Si2 128.95(13) . . ?
C32 N7 La1 123.49(11) . . ?
C42 N7 La1 124.24(11) . . ?
C42 N7 C32 111.49(15) . . ?
Si2 N8 La1 100.93(6) . . ?
C41 N8 La1 127.87(11) . . ?
C41 N8 Si2 129.67(12) . . ?
C6 C1 C11 122.61(18) . . ?
N1 C2 C9 115.20(15) . . ?
C4 C2 N1 125.17(16) . . ?
C4 C2 C9 119.63(16) . . ?
C38 C3 C15 123.11(17) . . ?
C36 C4 C2 118.57(17) . . ?
C12 C5 K1 83.30(12) . . ?
C24 C5 K1 110.05(12) . . ?
C24 C5 C12 118.67(17) . . ?
C1 C6 C10 118.43(18) . . ?
N3 C8 S2 113.97(13) . . ?
N3 C8 C11 129.03(16) . . ?
C11 C8 S2 116.85(12) . . ?
C2 C9 S1 109.35(13) . . ?
C27 C9 S1 128.98(15) . . ?
C27 C9 C2 121.66(17) . . ?
C18 C10 C6 120.66(18) . . ?
C1 C11 C8 117.32(16) . . ?
C1 C11 C13 119.95(16) . . ?
C13 C11 C8 122.26(15) . . ?
C5 C12 K1 71.91(11) . . ?
C22 C12 K1 115.51(14) . . ?
C22 C12 C5 120.79(18) . . ?
N4 C13 C11 122.69(15) . . ?
N4 C13 C18 122.30(16) . . ?
C18 C13 C11 115.00(15) . . ?
N1 C14 S1 113.76(12) . . ?
N1 C14 C15 128.43(15) . . ?
C15 C14 S1 117.67(12) . . ?
C3 C15 C14 117.66(16) . . ?
C3 C15 C20 119.53(16) . . ?
C20 C15 C14 122.60(15) . . ?
C21 C17 C30 122.02(16) . . ?
C34 C17 C21 119.45(17) . . ?
C34 C17 C30 118.31(17) . . ?
C10 C18 C13 123.22(18) . . ?
C26 C19 C46 121.65(19) . . ?
N2 C20 C15 122.98(15) . . ?
N2 C20 C49 122.06(16) . . ?
C49 C20 C15 114.95(16) . . ?
N6 C21 C17 122.54(16) . . ?
N6 C21 C50 122.26(17) . . ?
C50 C21 C17 115.19(16) . . ?
C12 C22 C41 123.24(18) . . ?
C28 C23 S2 128.87(16) . . ?
C28 C23 C31 121.82(18) . . ?
C31 C23 S2 109.31(14) . . ?
C5 C24 C47 122.21(18) . . ?
C29 C25 C31 119.05(19) . . ?
C19 C26 C32 118.63(18) . . ?
C53 C27 C9 118.10(17) . . ?
C40 C28 C23 118.2(2) . . ?
C25 C29 C40 121.2(2) . . ?
N5 C30 S3 113.24(13) . . ?
N5 C30 C17 129.02(16) . . ?
C17 C30 S3 117.60(13) . . ?
N3 C31 C23 115.08(16) . . ?
C25 C31 N3 125.91(17) . . ?
C25 C31 C23 119.00(17) . . ?
N7 C32 C26 125.65(16) . . ?
N7 C32 C52 115.34(16) . . ?
C52 C32 C26 118.96(17) . . ?
C58 C34 C17 122.79(19) . . ?
C4 C36 C53 121.39(19) . . ?
N5 C37 C54 114.89(17) . . ?
C44 C37 N5 125.53(17) . . ?
C44 C37 C54 119.53(17) . . ?
C3 C38 C39 117.97(17) . . ?
C49 C39 C38 120.90(18) . . ?
C28 C40 C29 120.8(2) . . ?
N8 C41 C22 122.39(17) . . ?
N8 C41 C47 122.68(16) . . ?
C22 C41 C47 114.91(16) . . ?
N7 C42 S4 113.82(13) . . ?
N7 C42 C47 128.82(16) . . ?
C47 C42 S4 117.26(13) . . ?
C46 C43 C52 118.00(19) . . ?
C55 C44 C37 119.01(19) . . ?
C56 C45 C54 118.37(19) . . ?
C43 C46 C19 120.64(19) . . ?
C24 C47 C41 120.14(16) . . ?
C24 C47 C42 117.74(16) . . ?
C41 C47 C42 121.88(15) . . ?
C63 C48 C57 104.3(2) . . ?
C39 C49 C20 123.29(18) . . ?
C51 C50 C21 123.1(2) . . ?
C50 C51 C58 120.9(2) . . ?
C32 C52 S4 109.20(14) . . ?
C43 C52 S4 128.64(16) . . ?
C43 C52 C32 122.09(18) . . ?
C27 C53 C36 120.64(18) . . ?
C37 C54 S3 109.70(14) . . ?
C37 C54 C45 121.31(19) . . ?
C45 C54 S3 128.91(16) . . ?
C44 C55 C56 121.0(2) . . ?
C45 C56 C55 120.68(19) . . ?
C48 C57 C64 105.1(2) . . ?
C34 C58 C51 118.23(19) . . ?
O4 C59 C66 105.2(2) . . ?
C65 C60 C61 104.5(2) . . ?
O3 C61 C60 107.5(2) . . ?
O4 C62 C68 108.9(2) . . ?
O5 C63 C48 106.0(2) . . ?
O5 C64 C57 106.9(2) . . ?
C60 C65 C67 101.6(2) . . ?
C59 C66 C68 103.0(2) . . ?
O3 C67 C65 106.7(3) . . ?
C62 C68 C66 103.7(2) . . ?
O7 C69 C72 111.2(10) . . ?
O7 C70 C71 109.8(10) . . ?
C70 C71 C72 98.1(11) . . ?
C69 C72 C71 104.4(10) . . ?
O2 C73 C74 110.8(8) . . ?
C73 C74 C75 102.2(8) . . ?
C76 C75 C74 106.4(7) . . ?
O2 C76 C75 109.0(7) . . ?
O1 C77 C78 104.9(11) . . ?
C77 C78 C79 104.6(9) . . ?
C80 C79 C78 104.3(9) . . ?
O1 C80 C79 106.3(10) . . ?
O6 C81 C84 110.1(12) . . ?
O6 C82 C83 99.7(14) . . ?
C82 C83 C84 90.0(15) . . ?
C81 C84 C83 102.0(11) . . ?

loop_
_geom_bond_atom_site_label_1
_geom_bond_atom_site_label_2
_geom_bond_distance
_geom_bond_site_symmetry_2
_geom_bond_publ_flag
La1 Si1 3.3394(5) . ?
La1 Si2 3.3395(5) . ?
La1 N1 2.7154(14) . ?
La1 N2 2.5625(14) . ?
La1 N3 2.7403(14) . ?
La1 N4 2.5512(14) . ?
La1 N5 2.6841(14) . ?
La1 N6 2.5509(14) . ?
La1 N7 2.7400(15) . ?
La1 N8 2.5573(14) . ?
K1 O1 2.709(16) . ?
K1 O2 2.689(13) . ?
K1 O3 2.7132(18) . ?
K1 O4 2.7360(19) . ?
K1 O5 2.6614(17) . ?
K1 O6 2.694(13) . ?
K1 O7 2.750(13) . ?
K1 C5 3.163(2) . ?
K1 C12 3.305(2) . ?
S1 C9 1.7263(19) . ?
S1 C14 1.7658(17) . ?
S2 C8 1.7643(18) . ?
S2 C23 1.721(2) . ?
S3 C30 1.7700(17) . ?
S3 C54 1.723(2) . ?
S4 C42 1.7646(18) . ?
S4 C52 1.730(2) . ?
Si1 N2 1.7204(15) . ?
Si1 N4 1.7174(15) . ?
Si1 C16 1.8849(19) . ?
Si1 C33 1.8851(19) . ?
Si2 N6 1.7111(15) . ?
Si2 N8 1.7169(15) . ?
Si2 C7 1.884(2) . ?
Si2 C35 1.876(2) . ?
O1 C77 1.362(14) . ?
O1 C80 1.388(15) . ?
O2 C73 1.383(12) . ?
O2 C76 1.403(12) . ?
O3 C61 1.409(3) . ?
O3 C67 1.403(4) . ?
O4 C59 1.429(3) . ?
O4 C62 1.416(3) . ?
O5 C63 1.421(3) . ?
O5 C64 1.426(3) . ?
O6 C81 1.27(2) . ?
O6 C82 1.456(18) . ?
O7 C69 1.368(16) . ?
O7 C70 1.382(13) . ?
N1 C2 1.399(2) . ?
N1 C14 1.319(2) . ?
N2 C20 1.340(2) . ?
N3 C8 1.312(2) . ?
N3 C31 1.398(2) . ?
N4 C13 1.346(2) . ?
N5 C30 1.317(2) . ?
N5 C37 1.394(2) . ?
N6 C21 1.342(2) . ?
N7 C32 1.394(2) . ?
N7 C42 1.314(2) . ?
N8 C41 1.337(2) . ?
C1 C6 1.372(3) . ?
C1 C11 1.410(2) . ?
C2 C4 1.393(3) . ?
C2 C9 1.402(2) . ?
C3 C15 1.413(2) . ?
C3 C38 1.371(3) . ?
C4 C36 1.386(3) . ?
C5 C12 1.395(3) . ?
C5 C24 1.373(3) . ?
C6 C10 1.397(3) . ?
C8 C11 1.458(2) . ?
C9 C27 1.391(2) . ?
C10 C18 1.370(3) . ?
C11 C13 1.436(2) . ?
C12 C22 1.370(3) . ?
C13 C18 1.434(2) . ?
C14 C15 1.451(2) . ?
C15 C20 1.438(2) . ?
C17 C21 1.438(3) . ?
C17 C30 1.448(3) . ?
C17 C34 1.415(2) . ?
C19 C26 1.379(3) . ?
C19 C46 1.390(3) . ?
C20 C49 1.436(2) . ?
C21 C50 1.432(3) . ?
C22 C41 1.433(2) . ?
C23 C28 1.392(3) . ?
C23 C31 1.404(3) . ?
C24 C47 1.413(2) . ?
C25 C29 1.384(3) . ?
C25 C31 1.393(3) . ?
C26 C32 1.400(3) . ?
C27 C53 1.382(3) . ?
C28 C40 1.376(3) . ?
C29 C40 1.394(3) . ?
C32 C52 1.398(3) . ?
C34 C58 1.371(3) . ?
C36 C53 1.394(3) . ?
C37 C44 1.392(3) . ?
C37 C54 1.397(3) . ?
C38 C39 1.398(3) . ?
C39 C49 1.368(3) . ?
C41 C47 1.441(2) . ?
C42 C47 1.454(2) . ?
C43 C46 1.376(3) . ?
C43 C52 1.390(3) . ?
C44 C55 1.386(3) . ?
C45 C54 1.398(3) . ?
C45 C56 1.378(3) . ?
C48 C57 1.504(4) . ?
C48 C63 1.498(3) . ?
C50 C51 1.368(3) . ?
C51 C58 1.395(3) . ?
C55 C56 1.393(3) . ?
C57 C64 1.510(4) . ?
C59 C66 1.502(4) . ?
C60 C61 1.501(4) . ?
C60 C65 1.494(5) . ?
C62 C68 1.458(4) . ?
C65 C67 1.499(5) . ?
C66 C68 1.513(4) . ?
C69 C72 1.407(12) . ?
C70 C71 1.457(12) . ?
C71 C72 1.482(12) . ?
C73 C74 1.427(10) . ?
C74 C75 1.490(12) . ?
C75 C76 1.421(11) . ?
C77 C78 1.419(14) . ?
C78 C79 1.480(15) . ?
C79 C80 1.443(14) . ?
C81 C84 1.481(14) . ?
C82 C83 1.516(17) . ?
C83 C84 1.526(16) . ?
